data_9008009
loop_
_publ_author_name
'Schmidt, G. R.'
'Reynard, J.'
'Yang, H.'
'Downs, R. T.'

_publ_section_title
;
 Tychite, Na6Mg2(SO4)(CO3)4: Structure analysis and Raman spectroscopic data
;
_journal_name_full 'Acta Crystallographica, Section E'
_journal_page_first i207
_journal_page_last i209
_journal_paper_doi 10.1107/S160053680603491X
_journal_volume 62
_journal_year 2006
_chemical_compound_source 'Searles Lake, Trona, San Bernardino County, California, USA'
_chemical_formula_sum 'C4 Mg2 Na6 O16 S'
_chemical_name_mineral Tychite
_space_group_IT_number 203
_symmetry_space_group_name_Hall '-F 2uv 2vw 3'
_symmetry_space_group_name_H-M 'F d -3 :2'
_cell_angle_alpha 90
_cell_angle_beta 90
_cell_angle_gamma 90
_cell_length_a 13.9038
_cell_length_b 13.9038
_cell_length_c 13.9038
_cell_formula_units_Z 8
_cell_volume 2687.822
_database_code_amcsd 0010470
_exptl_crystal_density_diffrn 2.583
_cod_original_sg_symbol_H-M 'F d 3'
_cod_original_formula_sum 'S Mg2 C4 Na6 O16'
_cod_database_code 9008009

loop_
_space_group_symop_operation_xyz
x,y,z
x,1/2+y,1/2+z
1/2+x,y,1/2+z
1/2+x,1/2+y,z
1/4+z,1/4+x,-y
1/4+z,3/4+x,1/2-y
3/4+z,1/4+x,1/2-y
3/4+z,3/4+x,-y
1/4+z,-x,1/4+y
1/4+z,1/2-x,3/4+y
3/4+z,-x,3/4+y
3/4+z,1/2-x,1/4+y
-z,1/4+x,1/4+y
-z,3/4+x,3/4+y
1/2-z,1/4+x,3/4+y
1/2-z,3/4+x,1/4+y
-z,-x,-y
-z,1/2-x,1/2-y
1/2-z,-x,1/2-y
1/2-z,1/2-x,-y
y,3/4-z,3/4-x
y,1/4-z,1/4-x
1/2+y,3/4-z,1/4-x
1/2+y,1/4-z,3/4-x
3/4-y,3/4-z,x
3/4-y,1/4-z,1/2+x
1/4-y,3/4-z,1/2+x
1/4-y,1/4-z,x
3/4-y,z,3/4-x
3/4-y,1/2+z,1/4-x
1/4-y,z,1/4-x
1/4-y,1/2+z,3/4-x
y,z,x
y,1/2+z,1/2+x
1/2+y,z,1/2+x
1/2+y,1/2+z,x
1/4+x,-y,1/4+z
1/4+x,1/2-y,3/4+z
3/4+x,-y,3/4+z
3/4+x,1/2-y,1/4+z
-x,1/4+y,1/4+z
-x,3/4+y,3/4+z
1/2-x,1/4+y,3/4+z
1/2-x,3/4+y,1/4+z
1/4+x,1/4+y,-z
1/4+x,3/4+y,1/2-z
3/4+x,1/4+y,1/2-z
3/4+x,3/4+y,-z
-x,-y,-z
-x,1/2-y,1/2-z
1/2-x,-y,1/2-z
1/2-x,1/2-y,-z
3/4-z,3/4-x,y
3/4-z,1/4-x,1/2+y
1/4-z,3/4-x,1/2+y
1/4-z,1/4-x,y
3/4-z,x,3/4-y
3/4-z,1/2+x,1/4-y
1/4-z,x,1/4-y
1/4-z,1/2+x,3/4-y
z,3/4-x,3/4-y
z,1/4-x,1/4-y
1/2+z,3/4-x,1/4-y
1/2+z,1/4-x,3/4-y
z,x,y
z,1/2+x,1/2+y
1/2+z,x,1/2+y
1/2+z,1/2+x,y
-y,1/4+z,1/4+x
-y,3/4+z,3/4+x
1/2-y,1/4+z,3/4+x
1/2-y,3/4+z,1/4+x
1/4+y,1/4+z,-x
1/4+y,3/4+z,1/2-x
3/4+y,1/4+z,1/2-x
3/4+y,3/4+z,-x
1/4+y,-z,1/4+x
1/4+y,1/2-z,3/4+x
3/4+y,-z,3/4+x
3/4+y,1/2-z,1/4+x
-y,-z,-x
-y,1/2-z,1/2-x
1/2-y,-z,1/2-x
1/2-y,1/2-z,-x
3/4-x,y,3/4-z
3/4-x,1/2+y,1/4-z
1/4-x,y,1/4-z
1/4-x,1/2+y,3/4-z
x,3/4-y,3/4-z
x,1/4-y,1/4-z
1/2+x,3/4-y,1/4-z
1/2+x,1/4-y,3/4-z
3/4-x,3/4-y,z
3/4-x,1/4-y,1/2+z
1/4-x,3/4-y,1/2+z
1/4-x,1/4-y,z

loop_
_atom_site_aniso_label
_atom_site_aniso_U_11
_atom_site_aniso_U_22
_atom_site_aniso_U_33
_atom_site_aniso_U_12
_atom_site_aniso_U_13
_atom_site_aniso_U_23
S 0.01191 0.01191 0.01191 0.00000 0.00000 0.00000
Mg 0.00903 0.00903 0.00903 -0.00030 -0.00030 -0.00030
C 0.00869 0.00869 0.00869 -0.00005 0.00005 -0.00005
Na 0.01389 0.02294 0.02061 -0.00774 0.00000 0.00000
O1 0.01490 0.01169 0.01019 0.00302 0.00191 -0.00012
O2 0.01948 0.01948 0.01948 -0.00351 -0.00351 -0.00351

loop_
_atom_site_label
_atom_site_fract_x
_atom_site_fract_y
_atom_site_fract_z
S 0.12500 0.12500 0.12500
Mg 0.00000 0.50000 0.00000
C 0.03207 0.71793 0.03207
Na 0.34379 0.12500 0.12500
O1 0.26626 0.22529 0.35333
O2 0.06362 0.06362 0.06362

loop_
_cod_related_entry_id
_cod_related_entry_database
_cod_related_entry_code
1 AMCSD 0010470
